data_1571568
loop_
_publ_author_name
'Liu, Yu'
'Coles, Nathan T.'
'Cajiao, Nathalia'
'Taylor, Laurence J.'
'Davies, E. Stephen'
'Barbour, Alistair'
'Morgan, Patrick J.'
'Butler, Kevin'
'Pointer-Gleadhill, Ben'
'Argent, Stephen P.'
'McMaster, Jonathan'
'Neidig, Michael L.'
'Robinson, David'
'Kays, Deborah L.'

_publ_section_title
;
 Mechanistic investigations of the Fe(ii) mediated synthesis of
 squaraines.
;
_journal_issue 25
_journal_name_full 'Chemical science'
_journal_page_first 9599
_journal_page_last 9611
_journal_paper_doi 10.1039/d4sc01286k
_journal_volume 15
_journal_year 2024
_chemical_formula_moiety 'C52 H50 Fe O4'
_chemical_formula_sum 'C52 H50 Fe O4'
_chemical_formula_weight 794.77
_chemical_name_systematic FEYLLS
_space_group_crystal_system monoclinic
_space_group_IT_number 11
_space_group_name_Hall '-P 2yb'
_space_group_name_H-M_alt 'P 1 21/m 1'
_atom_sites_solution_hydrogens geom
_atom_sites_solution_primary dual
_atom_sites_solution_secondary difmap
_audit_creation_date 2023-02-28
_audit_creation_method
;
Olex2 1.5
(compiled 2023.02.24 svn.rf166f9f3 for OlexSys, GUI svn.r6725)
;
_audit_update_record
;
2024-02-21 deposited with the CCDC.	2024-05-07 downloaded from the CCDC.
;
_cell_angle_alpha 90
_cell_angle_beta 95.500(2)
_cell_angle_gamma 90
_cell_formula_units_Z 2
_cell_length_a 10.9292(2)
_cell_length_b 15.7523(3)
_cell_length_c 12.3261(3)
_cell_measurement_reflns_used 5237
_cell_measurement_temperature 120(2)
_cell_measurement_theta_max 73.5470
_cell_measurement_theta_min 3.5870
_cell_volume 2112.29(8)
_computing_cell_refinement 'CrysAlisPro 1.171.38.46 (Rigaku OD, 2015)'
_computing_data_collection 'CrysAlisPro 1.171.38.46 (Rigaku OD, 2015)'
_computing_data_reduction 'CrysAlisPro 1.171.38.46 (Rigaku OD, 2015)'
_computing_molecular_graphics 'Olex2 1.5 (Dolomanov et al., 2009)'
_computing_publication_material 'Olex2 1.5 (Dolomanov et al., 2009)'
_computing_structure_refinement 'SHELXL 2019/2 (Sheldrick, 2015)'
_computing_structure_solution 'SHELXT 2014/5 (Sheldrick, 2014)'
_diffrn_ambient_environment N2
_diffrn_ambient_temperature 120(2)
_diffrn_crystal_treatment 'flash frozen in gaseous N2'
_diffrn_detector 'CCD area detector'
_diffrn_detector_area_resol_mean 4.2207
_diffrn_detector_type 'Agilent Diffraction Atlas S2 detector'
_diffrn_measured_fraction_theta_full 0.996
_diffrn_measured_fraction_theta_max 0.970
_diffrn_measurement_details
;
List of Runs (angles in degrees, time in seconds):

  # Type    Start    End  Width  t~exp~   \w     \q     \k     \f   Frames
#--------------------------------------------------------------------------
  1  \w     28.00  96.00   1.00   13.50    --   43.06-125.00-120.00   68
  2  \w      5.00  43.00   1.00   13.50    --   43.06 -99.00 -30.00   38
  3  \w     19.00 112.00   1.00   13.50    --   43.06  57.00-180.00   93
  4  \w     38.00  88.00   1.00   54.00    --  103.00 -30.00   0.00   50
  5  \w    111.00 162.00   1.00   54.00    --  103.00 125.00-120.00   51
  6  \w     94.00 149.00   1.00   54.00    --  103.00 125.00 -90.00   55
  7  \w     95.00 139.00   1.00   54.00    --  103.00 -15.00 150.00   44
  8  \w     32.00  66.00   1.00   54.00    --  103.00 -15.00 150.00   34
  9  \w     78.00 165.00   1.00   54.00    --  103.00  61.00 -30.00   87
 10  \w     64.00  90.00   1.00   54.00    --  103.00 -30.00-120.00   26
 11  \w     48.00 128.00   1.00   54.00    --  103.00 -61.00-180.00   80
;
_diffrn_measurement_device '\k-geometry diffractometer'
_diffrn_measurement_device_type 'SuperNova, Atlas'
_diffrn_measurement_method '\w scans'
_diffrn_measurement_specimen_support 'MiTeGen micromount'
_diffrn_orient_matrix_type 'CrysAlisPro convention (1999,Acta A55,543-557)'
_diffrn_orient_matrix_UB_11 0.1337218000
_diffrn_orient_matrix_UB_12 -0.0199471000
_diffrn_orient_matrix_UB_13 -0.0209738000
_diffrn_orient_matrix_UB_21 -0.0111526000
_diffrn_orient_matrix_UB_22 0.0609445000
_diffrn_orient_matrix_UB_23 -0.0981417000
_diffrn_orient_matrix_UB_31 0.0455574000
_diffrn_orient_matrix_UB_32 0.0739191000
_diffrn_orient_matrix_UB_33 0.0752037000
_diffrn_radiation_collimation 'focusing mirrors'
_diffrn_radiation_monochromator mirror
_diffrn_radiation_probe x-ray
_diffrn_radiation_type CuK\a
_diffrn_radiation_wavelength 1.54184
_diffrn_radiation_wavelength_determination fundamental
_diffrn_radiation_xray_symbol K-L~2,3~
_diffrn_reflns_av_R_equivalents 0.0254
_diffrn_reflns_av_unetI/netI 0.0295
_diffrn_reflns_Laue_measured_fraction_full 0.996
_diffrn_reflns_Laue_measured_fraction_max 0.970
_diffrn_reflns_limit_h_max 11
_diffrn_reflns_limit_h_min -13
_diffrn_reflns_limit_k_max 19
_diffrn_reflns_limit_k_min -14
_diffrn_reflns_limit_l_max 15
_diffrn_reflns_limit_l_min -12
_diffrn_reflns_number 9050
_diffrn_reflns_point_group_measured_fraction_full 0.996
_diffrn_reflns_point_group_measured_fraction_max 0.970
_diffrn_reflns_theta_full 67.684
_diffrn_reflns_theta_max 73.611
_diffrn_reflns_theta_min 3.602
_diffrn_source 'microfocus sealed tube'
_diffrn_source_current 0.8
_diffrn_source_power 0.04
_diffrn_source_target Cu
_diffrn_source_type 'Agilent Diffraction microfocus tube'
_diffrn_source_voltage 50
_exptl_absorpt_coefficient_mu 3.212
_exptl_absorpt_correction_T_max 1.000
_exptl_absorpt_correction_T_min 0.746
_exptl_absorpt_correction_type gaussian
_exptl_absorpt_process_details
;
CrysAlisPro 1.171.38.46 (Rigaku Oxford Diffraction, 2015)
Numerical absorption correction based on gaussian integration over
			a multifaceted crystal model
Empirical absorption correction using spherical harmonics,
 implemented in SCALE3 ABSPACK scaling algorithm.
;
_exptl_crystal_colour 'clear orangish orange'
_exptl_crystal_colour_lustre clear
_exptl_crystal_colour_modifier orangish
_exptl_crystal_colour_primary orange
_exptl_crystal_density_diffrn 1.250
_exptl_crystal_description block
_exptl_crystal_F_000 840
_exptl_crystal_preparation 'REACTED WITH CO AND FREEZED IMMEDIATELY, THEN EXTRACTED BY HEXANE (FIRST EXTRACTION)'
_exptl_crystal_recrystallization_method 'KEPT AT -30 CELSIUS'
_exptl_crystal_size_max 0.151
_exptl_crystal_size_mid 0.059
_exptl_crystal_size_min 0.048
_refine_diff_density_max 2.474
_refine_diff_density_min -1.061
_refine_diff_density_rms 0.072
_refine_ls_extinction_method none
_refine_ls_goodness_of_fit_ref 1.067
_refine_ls_hydrogen_treatment constr
_refine_ls_matrix_type full
_refine_ls_number_parameters 293
_refine_ls_number_reflns 4297
_refine_ls_number_restraints 0
_refine_ls_restrained_S_all 1.067
_refine_ls_R_factor_all 0.0648
_refine_ls_R_factor_gt 0.0609
_refine_ls_shift/su_max 0.000
_refine_ls_shift/su_mean 0.000
_refine_ls_structure_factor_coef Fsqd
_refine_ls_weighting_details 'w=1/[\s^2^(Fo^2^)+(0.0960P)^2^+2.2439P] where P=(Fo^2^+2Fc^2^)/3'
_refine_ls_weighting_scheme calc
_refine_ls_wR_factor_gt 0.1664
_refine_ls_wR_factor_ref 0.1733
_reflns_Friedel_coverage 0.000
_reflns_number_gt 4013
_reflns_number_total 4297
_reflns_threshold_expression 'I > 2\s(I)'
_cod_data_source_file d4sc01286k15.cif
_cod_data_source_block 6
_cod_depositor_comments 'Adding full bibliography for 1571567--1571581.cif.'
_cod_database_code 1571568
_nottingham_internal_coll_name FEYLLS
_nottingham_internal_coll_number 17974
_nottingham_internal_coll_client YL/DLK
_nottingham_internal_coll_type custom
_nottingham_internal_coll_frame_method '\w scans'
_nottingham_internal_coll_frame_time '13.50, 54.00'
_nottingham_internal_coll_frame_width 1.00
_nottingham_internal_coll_user pcxyl12
_nottingham_internal_coll_date 05/11/2018
_nottingham_internal_coll_location NOTTS
_nottingham_internal_coll_instrument 'GVA, PL13110002'
_nottingham_internal_process_date 05/11/2018
_nottingham_internal_process_user pcxyl12
_nottingham_internal_solution_date 28/02/2023
_nottingham_internal_solution_user pczntc
_nottingham_internal_refinement_date 28/02/2023
_nottingham_internal_refinement_user pczntc
_nottingham_internal_self_archive_date 28/02/2023
_nottingham_internal_self_validation_date 28/02/2023
_nottingham_internal_self_validation_user pczntc
_shelx_shelxl_version_number 2019/2
_chemical_oxdiff_formula 'C52 H50 Fe O4'
_chemical_oxdiff_usercomment 'GVA-1524 FEYLLS #17974 in fomblin on micromount for YL/DLK'
_shelx_space_group_comment
;
The symmetry employed for this shelxl refinement is uniquely defined
by the following loop, which should always be used as a source of
symmetry information in preference to the above space-group names.
They are only intended as comments.
;
_shelx_estimated_absorpt_t_max 0.861
_shelx_estimated_absorpt_t_min 0.643
_reflns_odcompleteness_completeness 99.67
_reflns_odcompleteness_iscentric 1
_reflns_odcompleteness_theta 66.97
_olex2_refinement_description
;
1. Fixed Uiso
 At 1.2 times of:
  All C(H) groups
 At 1.5 times of:
  All C(H,H,H) groups
2. Others
 Fixed Sof: H17A(0.5) H17B(0.5) H17C(0.5) H19A(0.5) H19B(0.5) H19C(0.5)
3.a Aromatic/amide H refined with riding coordinates:
 C23(H23), C6(H6), C22(H22), C5(H5), C14(H14), C4(H4), C10(H10), C28(H28),
 C26(H26)
3.b Idealised Me refined as rotating group:
 C31(H31A,H31B,H31C), C18(H18A,H18B,H18C), C16(H16A,H16B,H16C), C17(H17A,H17B,
 H17C), C30(H30A,H30B,H30C), C19(H19A,H19B,H19C), C32(H32A,H32B,H32C)
;
_olex2_exptl_crystal_mounting_method 'in fomblin film on a micromount'
_olex2_submission_special_instructions 'No special instructions were received'
_oxdiff_exptl_absorpt_empirical_details
;
Empirical correction (ABSPACK) includes:
- Absorption correction using spherical harmonics
- Frame scaling
;
_oxdiff_exptl_absorpt_empirical_full_max 1.223
_oxdiff_exptl_absorpt_empirical_full_min 0.903

loop_
_space_group_symop_operation_xyz
'x, y, z'
'-x, y+1/2, -z'
'-x, -y, -z'
'x, -y-1/2, z'

loop_
_atom_site_label
_atom_site_type_symbol
_atom_site_fract_x
_atom_site_fract_y
_atom_site_fract_z
_atom_site_U_iso_or_equiv
_atom_site_adp_type
_atom_site_occupancy
_atom_site_site_symmetry_order
_atom_site_calc_flag
_atom_site_refinement_flags_posn
_atom_site_refinement_flags_adp
_atom_site_refinement_flags_occupancy
_atom_site_disorder_assembly
_atom_site_disorder_group
Fe1 Fe 0.25780(5) 0.750000 0.66631(5) 0.02472(19) Uani 1 2 d S T P . .
O1 O 0.2663(2) 0.750000 0.8381(2) 0.0313(6) Uani 1 2 d S T P . .
O3 O 0.2954(3) 0.93331(15) 0.6381(2) 0.0551(7) Uani 1 1 d . . . . .
O2 O 0.0563(3) 0.750000 0.4957(3) 0.0557(10) Uani 1 2 d S T P . .
C7 C 0.5401(3) 0.750000 0.6919(3) 0.0218(7) Uani 1 2 d S T P . .
C2 C 0.4361(3) 0.750000 0.6153(3) 0.0215(7) Uani 1 2 d S T P . .
C12 C 0.3545(3) 0.750000 0.4134(3) 0.0268(8) Uani 1 2 d S T P . .
C20 C 0.0466(3) 0.750000 0.8361(3) 0.0240(7) Uani 1 2 d S T P . .
C1 C 0.1653(3) 0.750000 0.7865(3) 0.0224(7) Uani 1 2 d S T P . .
C24 C 0.0476(3) 0.58999(17) 0.8256(2) 0.0305(6) Uani 1 1 d . . . . .
C23 C -0.1652(3) 0.750000 0.9401(3) 0.0277(8) Uani 1 2 d S T P . .
H23 H -0.236870 0.749999 0.978073 0.033 Uiso 1 2 calc R U P . .
C8 C 0.5314(3) 0.750000 0.8133(3) 0.0248(7) Uani 1 2 d S T P . .
C3 C 0.4569(3) 0.750000 0.5032(3) 0.0239(7) Uani 1 2 d S T P . .
C6 C 0.6581(4) 0.750000 0.6590(3) 0.0311(8) Uani 1 2 d S T P . .
H6 H 0.726872 0.750000 0.712321 0.037 Uiso 1 2 calc R U P . .
C21 C -0.0063(2) 0.67227(17) 0.8597(2) 0.0258(5) Uani 1 1 d . . . . .
C25 C 0.0021(3) 0.55357(19) 0.7256(3) 0.0380(7) Uani 1 1 d . . . . .
C22 C -0.1132(2) 0.67370(18) 0.9126(2) 0.0275(6) Uani 1 1 d . . . . .
H22 H -0.150893 0.621766 0.930056 0.033 Uiso 1 1 calc R U . . .
C9 C 0.5294(2) 0.8270(2) 0.8696(2) 0.0345(7) Uani 1 1 d . . . . .
C5 C 0.6768(4) 0.750000 0.5486(3) 0.0357(9) Uani 1 2 d S T P . .
H5 H 0.757697 0.750000 0.526403 0.043 Uiso 1 2 calc R U P . .
C14 C 0.2072(3) 0.6747(2) 0.2908(2) 0.0380(7) Uani 1 1 d . . . . .
H14 H 0.174015 0.622591 0.262700 0.046 Uiso 1 1 calc R U . . .
C13 C 0.3080(3) 0.67299(19) 0.3696(2) 0.0321(6) Uani 1 1 d . . . . .
C15 C 0.1544(4) 0.750000 0.2526(3) 0.0380(10) Uani 1 2 d S T P . .
C4 C 0.5761(4) 0.750000 0.4721(3) 0.0321(9) Uani 1 2 d S T P . .
H4 H 0.588173 0.750000 0.396817 0.038 Uiso 1 2 calc R U P . .
C29 C 0.1413(3) 0.5498(2) 0.8919(3) 0.0413(8) Uani 1 1 d . . . . .
C31 C -0.1000(3) 0.5945(2) 0.6536(3) 0.0443(8) Uani 1 1 d . . . . .
H31A H -0.176510 0.591474 0.688909 0.066 Uiso 1 1 calc R U . . .
H31B H -0.110701 0.564745 0.583523 0.066 Uiso 1 1 calc R U . . .
H31C H -0.079452 0.654122 0.641401 0.066 Uiso 1 1 calc R U . . .
C34 C 0.2788(3) 0.8637(2) 0.6532(3) 0.0364(7) Uani 1 1 d . . . . .
C33 C 0.1401(4) 0.750000 0.5594(3) 0.0366(9) Uani 1 2 d S T P . .
C10 C 0.5150(3) 0.8248(3) 0.9812(3) 0.0504(10) Uani 1 1 d . . . . .
H10 H 0.511804 0.876867 1.019763 0.060 Uiso 1 1 calc R U . . .
C11 C 0.5055(4) 0.750000 1.0366(4) 0.0582(17) Uani 1 2 d S T P . .
C18 C 0.5440(4) 0.9112(2) 0.8147(3) 0.0498(9) Uani 1 1 d . . . . .
H18A H 0.625609 0.934399 0.837356 0.075 Uiso 1 1 calc R U . . .
H18B H 0.480864 0.950609 0.835419 0.075 Uiso 1 1 calc R U . . .
H18C H 0.534913 0.903381 0.735426 0.075 Uiso 1 1 calc R U . . .
C16 C 0.3695(4) 0.5892(2) 0.3994(3) 0.0447(8) Uani 1 1 d . . . . .
H16A H 0.422716 0.573214 0.343143 0.067 Uiso 1 1 calc R U . . .
H16B H 0.306686 0.545421 0.404752 0.067 Uiso 1 1 calc R U . . .
H16C H 0.418997 0.594682 0.469685 0.067 Uiso 1 1 calc R U . . .
C17 C 0.0453(4) 0.750000 0.1668(4) 0.0504(13) Uani 1 2 d S T P . .
H17A H 0.073639 0.738554 0.095195 0.076 Uiso 0.5 1 calc R U P A -1
H17B H 0.004835 0.805543 0.165767 0.076 Uiso 0.5 1 calc R U P A -1
H17C H -0.013024 0.705903 0.184085 0.076 Uiso 0.5 1 calc R U P A -1
C28 C 0.1908(4) 0.4749(2) 0.8543(4) 0.0561(11) Uani 1 1 d . . . . .
H28 H 0.254951 0.447376 0.898488 0.067 Uiso 1 1 calc R U . . .
C30 C 0.1858(3) 0.5851(3) 1.0025(3) 0.0505(9) Uani 1 1 d . . . . .
H30A H 0.215580 0.643233 0.994363 0.076 Uiso 1 1 calc R U . . .
H30B H 0.252788 0.549666 1.035993 0.076 Uiso 1 1 calc R U . . .
H30C H 0.117909 0.585402 1.049019 0.076 Uiso 1 1 calc R U . . .
C26 C 0.0546(4) 0.4783(2) 0.6928(4) 0.0529(10) Uani 1 1 d . . . . .
H26 H 0.023692 0.453107 0.625640 0.064 Uiso 1 1 calc R U . . .
C27 C 0.1499(4) 0.4393(2) 0.7548(4) 0.0637(13) Uani 1 1 d . . . . .
C19 C 0.4815(5) 0.750000 1.1551(4) 0.093(3) Uani 1 2 d S T P . .
H19A H 0.502936 0.805608 1.187193 0.140 Uiso 0.5 1 calc R U P B -1
H19B H 0.531700 0.706036 1.194090 0.140 Uiso 0.5 1 calc R U P B -1
H19C H 0.394334 0.738356 1.161153 0.140 Uiso 0.5 1 calc R U P B -1
C32 C 0.2112(6) 0.3616(3) 0.7120(5) 0.093(2) Uani 1 1 d . . . . .
H32A H 0.272188 0.379397 0.663228 0.140 Uiso 1 1 calc R U . . .
H32B H 0.149105 0.325790 0.671812 0.140 Uiso 1 1 calc R U . . .
H32C H 0.252037 0.329487 0.773194 0.140 Uiso 1 1 calc R U . . .

loop_
_atom_site_aniso_label
_atom_site_aniso_U_11
_atom_site_aniso_U_22
_atom_site_aniso_U_33
_atom_site_aniso_U_23
_atom_site_aniso_U_13
_atom_site_aniso_U_12
Fe1 0.0204(3) 0.0268(3) 0.0264(3) 0.000 -0.0007(2) 0.000
O1 0.0191(12) 0.0482(17) 0.0272(13) 0.000 0.0053(10) 0.000
O3 0.0562(15) 0.0302(12) 0.0846(19) 0.0064(12) 0.0356(14) 0.0053(11)
O2 0.0278(15) 0.107(3) 0.0315(16) 0.000 -0.0024(13) 0.000
C7 0.0228(16) 0.0255(17) 0.0163(15) 0.000 -0.0015(13) 0.000
C2 0.0181(15) 0.0231(16) 0.0230(17) 0.000 0.0000(13) 0.000
C12 0.0230(17) 0.037(2) 0.0199(17) 0.000 -0.0017(13) 0.000
C20 0.0175(16) 0.0313(19) 0.0231(17) 0.000 0.0016(13) 0.000
C1 0.0241(17) 0.0278(17) 0.0174(15) 0.000 0.0126(13) 0.000
C24 0.0270(13) 0.0229(13) 0.0429(15) 0.0052(11) 0.0099(11) -0.0022(10)
C23 0.0194(16) 0.045(2) 0.0185(16) 0.000 0.0006(13) 0.000
C8 0.0150(15) 0.040(2) 0.0179(16) 0.000 -0.0032(12) 0.000
C3 0.0275(17) 0.0250(17) 0.0181(16) 0.000 -0.0033(13) 0.000
C6 0.0238(18) 0.047(2) 0.0212(18) 0.000 -0.0044(14) 0.000
C21 0.0227(12) 0.0278(13) 0.0261(12) 0.0018(10) -0.0023(10) -0.0004(10)
C25 0.0388(15) 0.0264(14) 0.0512(18) -0.0003(13) 0.0164(13) -0.0066(12)
C22 0.0224(12) 0.0329(14) 0.0262(12) 0.0021(11) -0.0022(10) -0.0042(10)
C9 0.0208(12) 0.0533(19) 0.0284(13) -0.0117(13) -0.0026(10) 0.0044(12)
C5 0.0241(18) 0.062(3) 0.0212(18) 0.000 0.0045(14) 0.000
C14 0.0323(14) 0.058(2) 0.0241(13) -0.0072(13) 0.0018(11) -0.0130(14)
C13 0.0326(14) 0.0401(16) 0.0231(12) -0.0038(11) 0.0008(11) -0.0051(12)
C15 0.0254(19) 0.070(3) 0.0179(17) 0.000 0.0002(15) 0.000
C4 0.0302(19) 0.047(2) 0.0193(17) 0.000 0.0025(14) 0.000
C29 0.0368(15) 0.0344(16) 0.0556(19) 0.0217(14) 0.0193(14) 0.0092(13)
C31 0.0402(17) 0.0483(18) 0.0445(17) -0.0143(15) 0.0052(14) -0.0101(15)
C34 0.0319(14) 0.0328(16) 0.0463(17) 0.0031(13) 0.0121(12) 0.0048(12)
C33 0.0242(19) 0.059(3) 0.0266(19) 0.000 0.0019(15) 0.000
C10 0.0251(14) 0.096(3) 0.0294(16) -0.0262(18) 0.0011(12) 0.0084(16)
C11 0.024(2) 0.129(6) 0.022(2) 0.000 0.0042(16) 0.000
C18 0.054(2) 0.0393(18) 0.053(2) -0.0157(16) -0.0066(16) 0.0046(15)
C16 0.059(2) 0.0355(16) 0.0384(16) -0.0086(13) 0.0003(15) -0.0025(15)
C17 0.034(2) 0.093(4) 0.023(2) 0.000 -0.0054(17) 0.000
C28 0.058(2) 0.0361(18) 0.079(3) 0.0291(19) 0.035(2) 0.0199(16)
C30 0.0414(18) 0.063(2) 0.0469(19) 0.0248(17) 0.0046(14) 0.0146(17)
C26 0.066(2) 0.0262(15) 0.073(2) -0.0085(16) 0.037(2) -0.0108(16)
C27 0.081(3) 0.0229(15) 0.096(3) 0.0130(19) 0.056(3) 0.0101(17)
C19 0.039(3) 0.221(10) 0.021(2) 0.000 0.014(2) 0.000
C32 0.124(5) 0.034(2) 0.135(5) 0.013(3) 0.085(4) 0.025(2)

loop_
_atom_type_symbol
_atom_type_description
_atom_type_scat_dispersion_real
_atom_type_scat_dispersion_imag
_atom_type_scat_source
C C 0.0181 0.0091 'International Tables Vol C Tables 4.2.6.8 and 6.1.1.4'
H H 0.0000 0.0000 'International Tables Vol C Tables 4.2.6.8 and 6.1.1.4'
Fe Fe -1.1336 3.1974 'International Tables Vol C Tables 4.2.6.8 and 6.1.1.4'
O O 0.0492 0.0322 'International Tables Vol C Tables 4.2.6.8 and 6.1.1.4'

loop_
_exptl_crystal_face_index_h
_exptl_crystal_face_index_k
_exptl_crystal_face_index_l
_exptl_crystal_face_perp_dist
-1 7 6 0.0213
0 -7 -6 0.0244
-6 -1 5 0.0476
6 5 -2 0.0447
0 -6 6 0.0229
0 6 -6 0.0246

loop_
_geom_angle_atom_site_label_1
_geom_angle_atom_site_label_2
_geom_angle_atom_site_label_3
_geom_angle
_geom_angle_site_symmetry_1
_geom_angle_site_symmetry_3
_geom_angle_publ_flag
C2 Fe1 O1 110.31(12) . . ?
C1 Fe1 O1 35.03(13) . . ?
C1 Fe1 C2 145.33(15) . . ?
C34 Fe1 O1 95.47(11) . . ?
C34 Fe1 O1 95.47(11) 4_575 . ?
C34 Fe1 C2 81.07(10) . . ?
C34 Fe1 C2 81.07(10) 4_575 . ?
C34 Fe1 C1 98.79(10) 4_575 . ?
C34 Fe1 C1 98.79(10) . . ?
C34 Fe1 C34 161.43(19) 4_575 . ?
C33 Fe1 O1 135.51(15) . . ?
C33 Fe1 C2 114.19(17) . . ?
C33 Fe1 C1 100.48(18) . . ?
C33 Fe1 C34 91.33(11) . 4_575 ?
C33 Fe1 C34 91.33(11) . . ?
C1 O1 Fe1 61.75(18) . . ?
C2 C7 C8 122.8(3) . . ?
C6 C7 C2 121.2(3) . . ?
C6 C7 C8 116.0(3) . . ?
C7 C2 Fe1 120.7(3) . . ?
C7 C2 C3 117.3(3) . . ?
C3 C2 Fe1 122.0(2) . . ?
C13 C12 C3 120.12(17) 4_575 . ?
C13 C12 C3 120.12(17) . . ?
C13 C12 C13 119.7(3) 4_575 . ?
C21 C20 C1 118.72(17) . . ?
C21 C20 C1 118.72(17) 4_575 . ?
C21 C20 C21 122.5(3) . 4_575 ?
O1 C1 Fe1 83.2(2) . . ?
O1 C1 C20 124.6(3) . . ?
C20 C1 Fe1 152.2(3) . . ?
C25 C24 C21 118.9(3) . . ?
C29 C24 C21 120.8(3) . . ?
C29 C24 C25 120.3(3) . . ?
C22 C23 H23 119.8 . . ?
C22 C23 H23 119.8 4_575 . ?
C22 C23 C22 120.3(3) . 4_575 ?
C9 C8 C7 119.88(18) . . ?
C9 C8 C7 119.88(18) 4_575 . ?
C9 C8 C9 120.2(4) . 4_575 ?
C2 C3 C12 122.7(3) . . ?
C4 C3 C2 120.6(3) . . ?
C4 C3 C12 116.7(3) . . ?
C7 C6 H6 119.6 . . ?
C7 C6 C5 120.8(3) . . ?
C5 C6 H6 119.6 . . ?
C20 C21 C24 121.2(2) . . ?
C22 C21 C20 117.8(3) . . ?
C22 C21 C24 121.0(2) . . ?
C24 C25 C31 121.5(3) . . ?
C26 C25 C24 118.7(3) . . ?
C26 C25 C31 119.8(3) . . ?
C23 C22 C21 120.8(3) . . ?
C23 C22 H22 119.6 . . ?
C21 C22 H22 119.6 . . ?
C8 C9 C18 122.2(3) . . ?
C10 C9 C8 118.4(3) . . ?
C10 C9 C18 119.4(3) . . ?
C6 C5 H5 120.5 . . ?
C4 C5 C6 119.0(4) . . ?
C4 C5 H5 120.5 . . ?
C13 C14 H14 119.0 . . ?
C15 C14 H14 119.0 . . ?
C15 C14 C13 122.0(3) . . ?
C12 C13 C16 121.7(3) . . ?
C14 C13 C12 118.9(3) . . ?
C14 C13 C16 119.3(3) . . ?
C14 C15 C14 118.2(4) . 4_575 ?
C14 C15 C17 120.84(18) . . ?
C14 C15 C17 120.84(18) 4_575 . ?
C3 C4 H4 119.4 . . ?
C5 C4 C3 121.2(3) . . ?
C5 C4 H4 119.4 . . ?
C24 C29 C30 121.1(3) . . ?
C28 C29 C24 118.2(4) . . ?
C28 C29 C30 120.7(3) . . ?
C25 C31 H31A 109.5 . . ?
C25 C31 H31B 109.5 . . ?
C25 C31 H31C 109.5 . . ?
H31A C31 H31B 109.5 . . ?
H31A C31 H31C 109.5 . . ?
H31B C31 H31C 109.5 . . ?
O3 C34 Fe1 175.0(3) . . ?
O2 C33 Fe1 174.4(4) . . ?
C9 C10 H10 119.0 . . ?
C11 C10 C9 122.1(4) . . ?
C11 C10 H10 119.0 . . ?
C10 C11 C10 118.5(4) . 4_575 ?
C10 C11 C19 120.7(2) 4_575 . ?
C10 C11 C19 120.7(2) . . ?
C9 C18 H18A 109.5 . . ?
C9 C18 H18B 109.5 . . ?
C9 C18 H18C 109.5 . . ?
H18A C18 H18B 109.5 . . ?
H18A C18 H18C 109.5 . . ?
H18B C18 H18C 109.5 . . ?
C13 C16 H16A 109.5 . . ?
C13 C16 H16B 109.5 . . ?
C13 C16 H16C 109.5 . . ?
H16A C16 H16B 109.5 . . ?
H16A C16 H16C 109.5 . . ?
H16B C16 H16C 109.5 . . ?
C15 C17 H17A 109.5 . . ?
C15 C17 H17B 109.5 . . ?
C15 C17 H17C 109.5 . . ?
H17A C17 H17B 109.5 . . ?
H17A C17 H17C 109.5 . . ?
H17B C17 H17C 109.5 . . ?
C29 C28 H28 118.8 . . ?
C27 C28 C29 122.3(4) . . ?
C27 C28 H28 118.8 . . ?
C29 C30 H30A 109.5 . . ?
C29 C30 H30B 109.5 . . ?
C29 C30 H30C 109.5 . . ?
H30A C30 H30B 109.5 . . ?
H30A C30 H30C 109.5 . . ?
H30B C30 H30C 109.5 . . ?
C25 C26 H26 119.0 . . ?
C27 C26 C25 121.9(4) . . ?
C27 C26 H26 119.0 . . ?
C28 C27 C32 121.3(5) . . ?
C26 C27 C28 118.4(3) . . ?
C26 C27 C32 120.2(5) . . ?
C11 C19 H19A 109.5 . . ?
C11 C19 H19B 109.5 . . ?
C11 C19 H19C 109.5 . . ?
H19A C19 H19B 109.5 . . ?
H19A C19 H19C 109.5 . . ?
H19B C19 H19C 109.5 . . ?
C27 C32 H32A 109.5 . . ?
C27 C32 H32B 109.5 . . ?
C27 C32 H32C 109.5 . . ?
H32A C32 H32B 109.5 . . ?
H32A C32 H32C 109.5 . . ?
H32B C32 H32C 109.5 . . ?

loop_
_geom_bond_atom_site_label_1
_geom_bond_atom_site_label_2
_geom_bond_distance
_geom_bond_site_symmetry_2
_geom_bond_publ_flag
Fe1 O1 2.111(3) . ?
Fe1 C2 2.105(3) . ?
Fe1 C1 1.872(3) . ?
Fe1 C34 1.814(3) 4_575 ?
Fe1 C34 1.814(3) . ?
Fe1 C33 1.751(4) . ?
O1 C1 1.220(4) . ?
O3 C34 1.130(4) . ?
O2 C33 1.147(5) . ?
C7 C2 1.406(5) . ?
C7 C8 1.508(5) . ?
C7 C6 1.387(5) . ?
C2 C3 1.421(5) . ?
C12 C3 1.497(5) . ?
C12 C13 1.403(3) . ?
C12 C13 1.403(3) 4_575 ?
C20 C1 1.486(5) . ?
C20 C21 1.396(3) . ?
C20 C21 1.396(3) 4_575 ?
C24 C21 1.500(4) . ?
C24 C25 1.407(5) . ?
C24 C29 1.399(4) . ?
C23 H23 0.9500 . ?
C23 C22 1.386(3) 4_575 ?
C23 C22 1.386(3) . ?
C8 C9 1.399(4) . ?
C8 C9 1.399(4) 4_575 ?
C3 C4 1.392(6) . ?
C6 H6 0.9500 . ?
C6 C5 1.396(5) . ?
C21 C22 1.392(4) . ?
C25 C31 1.503(5) . ?
C25 C26 1.394(5) . ?
C22 H22 0.9500 . ?
C9 C10 1.399(4) . ?
C9 C18 1.505(5) . ?
C5 H5 0.9500 . ?
C5 C4 1.379(6) . ?
C14 H14 0.9500 . ?
C14 C13 1.397(4) . ?
C14 C15 1.381(4) . ?
C13 C16 1.510(5) . ?
C15 C17 1.516(5) . ?
C4 H4 0.9500 . ?
C29 C28 1.397(5) . ?
C29 C30 1.509(5) . ?
C31 H31A 0.9800 . ?
C31 H31B 0.9800 . ?
C31 H31C 0.9800 . ?
C10 H10 0.9500 . ?
C10 C11 1.371(5) . ?
C11 C19 1.509(6) . ?
C18 H18A 0.9800 . ?
C18 H18B 0.9800 . ?
C18 H18C 0.9800 . ?
C16 H16A 0.9800 . ?
C16 H16B 0.9800 . ?
C16 H16C 0.9800 . ?
C17 H17A 0.9800 . ?
C17 H17B 0.9800 . ?
C17 H17C 0.9800 . ?
C28 H28 0.9500 . ?
C28 C27 1.383(7) . ?
C30 H30A 0.9800 . ?
C30 H30B 0.9800 . ?
C30 H30C 0.9800 . ?
C26 H26 0.9500 . ?
C26 C27 1.376(7) . ?
C27 C32 1.514(5) . ?
C19 H19A 0.9800 . ?
C19 H19B 0.9800 . ?
C19 H19C 0.9800 . ?
C32 H32A 0.9800 . ?
C32 H32B 0.9800 . ?
C32 H32C 0.9800 . ?

loop_
_geom_torsion_atom_site_label_1
_geom_torsion_atom_site_label_2
_geom_torsion_atom_site_label_3
_geom_torsion_atom_site_label_4
_geom_torsion
_geom_torsion_site_symmetry_1
_geom_torsion_site_symmetry_2
_geom_torsion_site_symmetry_3
_geom_torsion_site_symmetry_4
_geom_torsion_publ_flag
Fe1 O1 C1 C20 180.000(1) . . . . ?
Fe1 C2 C3 C12 0.000(1) . . . . ?
Fe1 C2 C3 C4 180.000(1) . . . . ?
O1 Fe1 C1 C20 180.000(2) . . . . ?
C7 C2 C3 C12 180.000(1) . . . . ?
C7 C2 C3 C4 0.000(1) . . . . ?
C7 C8 C9 C10 176.9(3) . . . . ?
C7 C8 C9 C18 -4.1(5) . . . . ?
C7 C6 C5 C4 0.000(1) . . . . ?
C2 Fe1 C1 O1 0.000(1) . . . . ?
C2 Fe1 C1 C20 180.000(1) . . . . ?
C2 C7 C8 C9 91.0(3) . . . 4_575 ?
C2 C7 C8 C9 -91.0(3) . . . . ?
C2 C7 C6 C5 0.000(1) . . . . ?
C2 C3 C4 C5 0.000(1) . . . . ?
C12 C3 C4 C5 180.000(1) . . . . ?
C20 C21 C22 C23 0.3(4) . . . . ?
C1 C20 C21 C24 -6.3(5) . . . . ?
C1 C20 C21 C22 175.9(3) . . . . ?
C24 C21 C22 C23 -177.5(3) . . . . ?
C24 C25 C26 C27 -0.6(5) . . . . ?
C24 C29 C28 C27 -0.5(5) . . . . ?
C8 C7 C2 Fe1 0.000(1) . . . . ?
C8 C7 C2 C3 180.000(1) . . . . ?
C8 C7 C6 C5 180.000(1) . . . . ?
C8 C9 C10 C11 1.3(5) . . . . ?
C3 C12 C13 C14 175.9(3) . . . . ?
C3 C12 C13 C16 -8.5(5) . . . . ?
C6 C7 C2 Fe1 180.000(1) . . . . ?
C6 C7 C2 C3 0.000(1) . . . . ?
C6 C7 C8 C9 -89.0(3) . . . 4_575 ?
C6 C7 C8 C9 89.0(3) . . . . ?
C6 C5 C4 C3 0.000(1) . . . . ?
C21 C20 C1 Fe1 90.8(3) . . . . ?
C21 C20 C1 Fe1 -90.8(3) 4_575 . . . ?
C21 C20 C1 O1 -89.2(3) . . . . ?
C21 C20 C1 O1 89.2(3) 4_575 . . . ?
C21 C20 C21 C24 175.2(2) 4_575 . . . ?
C21 C20 C21 C22 -2.6(5) 4_575 . . . ?
C21 C24 C25 C31 -0.9(4) . . . . ?
C21 C24 C25 C26 178.3(3) . . . . ?
C21 C24 C29 C28 -177.8(3) . . . . ?
C21 C24 C29 C30 3.6(4) . . . . ?
C25 C24 C21 C20 -93.3(3) . . . . ?
C25 C24 C21 C22 84.4(3) . . . . ?
C25 C24 C29 C28 2.4(4) . . . . ?
C25 C24 C29 C30 -176.2(3) . . . . ?
C25 C26 C27 C28 2.4(5) . . . . ?
C25 C26 C27 C32 -174.9(3) . . . . ?
C22 C23 C22 C21 1.8(5) 4_575 . . . ?
C9 C8 C9 C10 -5.2(5) 4_575 . . . ?
C9 C8 C9 C18 173.8(2) 4_575 . . . ?
C9 C10 C11 C10 2.5(6) . . . 4_575 ?
C9 C10 C11 C19 -175.8(4) . . . . ?
C13 C12 C3 C2 91.3(3) 4_575 . . . ?
C13 C12 C3 C2 -91.3(3) . . . . ?
C13 C12 C3 C4 -88.7(3) 4_575 . . . ?
C13 C12 C3 C4 88.7(3) . . . . ?
C13 C12 C13 C14 -6.7(5) 4_575 . . . ?
C13 C12 C13 C16 168.8(2) 4_575 . . . ?
C13 C14 C15 C14 2.8(6) . . . 4_575 ?
C13 C14 C15 C17 179.8(3) . . . . ?
C15 C14 C13 C12 1.9(5) . . . . ?
C15 C14 C13 C16 -173.7(3) . . . . ?
C29 C24 C21 C20 86.8(4) . . . . ?
C29 C24 C21 C22 -95.4(3) . . . . ?
C29 C24 C25 C31 178.9(3) . . . . ?
C29 C24 C25 C26 -1.8(4) . . . . ?
C29 C28 C27 C26 -1.8(5) . . . . ?
C29 C28 C27 C32 175.4(3) . . . . ?
C31 C25 C26 C27 178.7(3) . . . . ?
C34 Fe1 C1 O1 -86.99(11) . . . . ?
C34 Fe1 C1 O1 86.99(11) 4_575 . . . ?
C34 Fe1 C1 C20 93.01(11) . . . . ?
C34 Fe1 C1 C20 -93.01(11) 4_575 . . . ?
C33 Fe1 C1 O1 180.000(1) . . . . ?
C33 Fe1 C1 C20 0.000(2) . . . . ?
C18 C9 C10 C11 -177.8(3) . . . . ?
C30 C29 C28 C27 178.1(3) . . . . ?

loop_
_exptl_oxdiff_crystal_face_indexfrac_h
_exptl_oxdiff_crystal_face_indexfrac_k
_exptl_oxdiff_crystal_face_indexfrac_l
_exptl_oxdiff_crystal_face_x
_exptl_oxdiff_crystal_face_y
_exptl_oxdiff_crystal_face_z
-1.0025 6.9925 5.9958 -0.3993 -0.1511 0.9221
0.0027 -6.9935 -5.9968 0.2656 0.1623 -0.9678
-6.0016 -1.0079 4.9913 -0.8871 -0.4843 0.0274
6.0003 5.0044 -1.9929 0.7443 0.4337 0.4934
-0.0027 -5.9993 5.9963 -0.0065 -0.9541 0.0074
0.0027 5.9993 -5.9963 0.0065 0.9541 -0.0074
